data_2239502
loop_
_publ_author_name
'Li, Xueshu'
'Parkin, Sean'
'Lehmler, Hans-Joachim'

_publ_section_title
;
 2,4-Dichloro-1-iodo-6-nitrobenzene
;
_journal_coeditor_code LH5698
_journal_issue 5
_journal_name_full 'Acta Crystallographica Section E'
_journal_page_first o607
_journal_paper_doi 10.1107/S1600536814008733
_journal_volume 70
_journal_year 2014
_chemical_formula_iupac 'C6 H2 Cl2 I N O2'
_chemical_formula_moiety 'C6 H2 Cl2 I N O2'
_chemical_formula_sum 'C6 H2 Cl2 I N O2'
_chemical_formula_weight 317.89
_chemical_name_systematic
;
2,4-Dichloro-1-iodo-6-nitrobenzene
;
_space_group_crystal_system orthorhombic
_space_group_IT_number 62
_space_group_name_Hall '-P 2ac 2n'
_space_group_name_H-M_alt 'P n m a'
_symmetry_space_group_name_Hall '-P 2ac 2n'
_symmetry_space_group_name_H-M 'P n m a'
_atom_sites_solution_hydrogens difmap
_atom_sites_solution_primary direct
_atom_sites_solution_secondary difmap
_audit_creation_method SHELXL-2013
_cell_angle_alpha 90
_cell_angle_beta 90
_cell_angle_gamma 90
_cell_formula_units_Z 4
_cell_length_a 8.7760(5)
_cell_length_b 6.8989(4)
_cell_length_c 14.3518(8)
_cell_measurement_reflns_used 6956
_cell_measurement_temperature 90.0(2)
_cell_measurement_theta_max 67.74
_cell_measurement_theta_min 5.91
_cell_volume 868.93(9)
_computing_cell_refinement '<i>SAINT</i> (Bruker, 2006)'
_computing_data_collection '<i>APEX2</i> (Bruker, 2006)'
_computing_data_reduction '<i>SAINT</i> (Bruker, 2006)'
_computing_molecular_graphics '<i>XP in SHELXTL</i> (Sheldrick, 2008<i>a</i>)'
_computing_publication_material '<i>SHELXTL</i> (Sheldrick, 2008<i>a</i>) and <i>CIFFIX</i> (Parkin, 2013)'
_computing_structure_refinement '<i>SHELXL2013</i> (Sheldrick, 2008<i>a</i>)'
_computing_structure_solution '<i>SHELXS97</i> (Sheldrick, 2008<i>a</i>)'
_diffrn_ambient_temperature 90.0(2)
_diffrn_detector_area_resol_mean 5.6
_diffrn_measured_fraction_theta_full 0.999
_diffrn_measured_fraction_theta_max 0.994
_diffrn_measurement_device_type 'Bruker X8 Proteum'
_diffrn_measurement_method '\f and \w scans'
_diffrn_radiation_type CuK\a
_diffrn_radiation_wavelength 1.54178
_diffrn_reflns_av_R_equivalents 0.0817
_diffrn_reflns_limit_h_max 7
_diffrn_reflns_limit_h_min -10
_diffrn_reflns_limit_k_max 8
_diffrn_reflns_limit_k_min -8
_diffrn_reflns_limit_l_max 17
_diffrn_reflns_limit_l_min -13
_diffrn_reflns_number 9625
_diffrn_reflns_theta_full 67.679
_diffrn_reflns_theta_max 67.993
_diffrn_reflns_theta_min 5.910
_exptl_absorpt_coefficient_mu 34.296
_exptl_absorpt_correction_T_max 0.216
_exptl_absorpt_correction_T_min 0.052
_exptl_absorpt_correction_type multi-scan
_exptl_absorpt_process_details '(<i>SADABS</i>; Sheldrick, 2008<i>b</i>)'
_exptl_crystal_colour 'pale yellow'
_exptl_crystal_density_diffrn 2.430
_exptl_crystal_description 'rounded block'
_exptl_crystal_F_000 592
_exptl_crystal_size_max 0.130
_exptl_crystal_size_mid 0.100
_exptl_crystal_size_min 0.040
_refine_diff_density_max 0.667
_refine_diff_density_min -0.682
_refine_ls_extinction_coef 0.0021(4)
_refine_ls_extinction_expression Fc^*^=kFc[1+0.001xFc^2^\l^3^/sin(2\q)]^-1/4^
_refine_ls_extinction_method '<i>SHELXL2013</i> (Sheldrick, 2008a)'
_refine_ls_goodness_of_fit_ref 1.121
_refine_ls_hydrogen_treatment constr
_refine_ls_matrix_type full
_refine_ls_number_parameters 71
_refine_ls_number_reflns 862
_refine_ls_number_restraints 0
_refine_ls_restrained_S_all 1.121
_refine_ls_R_factor_all 0.0376
_refine_ls_R_factor_gt 0.0368
_refine_ls_shift/su_max 0.001
_refine_ls_shift/su_mean 0.000
_refine_ls_structure_factor_coef Fsqd
_refine_ls_weighting_details 'w=1/[\s^2^(Fo^2^)+(0.0668P)^2^+0.2013P] where P=(Fo^2^+2Fc^2^)/3'
_refine_ls_weighting_scheme calc
_refine_ls_wR_factor_gt 0.0962
_refine_ls_wR_factor_ref 0.0983
_reflns_number_gt 827
_reflns_number_total 862
_reflns_threshold_expression I>2\s(I)
_cod_data_source_file lh5698sup1.cif
_cod_data_source_block I
_cod_database_code 2239502
_cod_database_fobs_code 2239502
_shelx_space_group_comment
;
The symmetry employed for this shelxl refinement is uniquely defined
by the following loop, which should always be used as a source of
symmetry information in preference to the above space-group names.
They are only intended as comments.
;
_shelx_estimated_absorpt_t_min 0.095
_shelx_estimated_absorpt_t_max 0.341
_shelxl_version_number .2013

loop_
_space_group_symop_operation_xyz
'x, y, z'
'-x+1/2, -y, z+1/2'
'-x, y+1/2, -z'
'x+1/2, -y+1/2, -z+1/2'
'-x, -y, -z'
'x-1/2, y, -z-1/2'
'x, -y-1/2, z'
'-x-1/2, y-1/2, z-1/2'

loop_
_atom_site_type_symbol
_atom_site_label
_atom_site_fract_x
_atom_site_fract_y
_atom_site_fract_z
_atom_site_U_iso_or_equiv
_atom_site_adp_type
_atom_site_calc_flag
_atom_site_occupancy
I I1 0.10397(4) 0.2500 0.70325(2) 0.0776(3) Uani d 1
Cl Cl1 -0.18714(15) 0.2500 0.54761(10) 0.0783(4) Uani d 1
Cl Cl2 0.16156(18) 0.2500 0.24439(10) 0.0807(4) Uani d 1
N N1 0.4037(5) 0.2500 0.5700(4) 0.0797(14) Uani d 1
O O1 0.4576(4) 0.4066(6) 0.5918(2) 0.0946(9) Uani d 1
C C1 0.1230(7) 0.2500 0.5590(5) 0.0739(13) Uani d 1
C C2 -0.0053(7) 0.2500 0.5003(5) 0.0753(13) Uani d 1
C C3 0.0065(7) 0.2500 0.4060(4) 0.0754(13) Uani d 1
H H3 -0.0828 0.2500 0.3686 0.090 Uiso calc 1
C C4 0.1510(8) 0.2500 0.3637(5) 0.0740(13) Uani d 1
C C5 0.2811(7) 0.2500 0.4179(5) 0.0765(13) Uani d 1
H H5 0.3796 0.2500 0.3904 0.092 Uiso calc 1
C C6 0.2624(7) 0.2500 0.5133(4) 0.0757(13) Uani d 1

loop_
_atom_site_aniso_label
_atom_site_aniso_U_11
_atom_site_aniso_U_22
_atom_site_aniso_U_33
_atom_site_aniso_U_12
_atom_site_aniso_U_13
_atom_site_aniso_U_23
I1 0.0812(4) 0.0798(4) 0.0718(4) 0.000 0.00182(13) 0.000
Cl1 0.0753(8) 0.0786(8) 0.0810(8) 0.000 0.0026(6) 0.000
Cl2 0.0828(9) 0.0878(9) 0.0715(8) 0.000 0.0000(6) 0.000
N1 0.079(3) 0.091(4) 0.070(3) 0.000 0.003(2) 0.000
O1 0.0929(19) 0.097(2) 0.0936(18) -0.0143(17) -0.0113(16) -0.0056(17)
C1 0.081(3) 0.071(3) 0.069(3) 0.000 -0.001(2) 0.000
C2 0.074(3) 0.067(3) 0.084(3) 0.000 0.002(3) 0.000
C3 0.084(3) 0.065(3) 0.077(3) 0.000 -0.004(3) 0.000
C4 0.079(3) 0.069(3) 0.074(3) 0.000 -0.004(3) 0.000
C5 0.076(3) 0.073(3) 0.081(3) 0.000 0.005(3) 0.000
C6 0.076(3) 0.073(3) 0.078(3) 0.000 -0.003(3) 0.000

loop_
_atom_type_symbol
_atom_type_description
_atom_type_scat_dispersion_real
_atom_type_scat_dispersion_imag
_atom_type_scat_source
C C 0.0181 0.0091 'International Tables Vol C Tables 4.2.6.8 and 6.1.1.4'
H H 0.0000 0.0000 'International Tables Vol C Tables 4.2.6.8 and 6.1.1.4'
N N 0.0311 0.0180 'International Tables Vol C Tables 4.2.6.8 and 6.1.1.4'
O O 0.0492 0.0322 'International Tables Vol C Tables 4.2.6.8 and 6.1.1.4'
Cl Cl 0.3639 0.7018 'International Tables Vol C Tables 4.2.6.8 and 6.1.1.4'
I I -0.3257 6.8362 'International Tables Vol C Tables 4.2.6.8 and 6.1.1.4'

loop_
_geom_angle_atom_site_label_1
_geom_angle_atom_site_label_2
_geom_angle_atom_site_label_3
_geom_angle_site_symmetry_1
_geom_angle_site_symmetry_3
_geom_angle
O1 N1 O1 . 7_565 124.6(6)
O1 N1 C6 . . 117.7(3)
O1 N1 C6 7_565 . 117.7(3)
C6 C1 C2 . . 114.9(6)
C6 C1 I1 . . 122.9(5)
C2 C1 I1 . . 122.2(5)
C3 C2 C1 . . 122.4(6)
C3 C2 Cl1 . . 117.4(5)
C1 C2 Cl1 . . 120.2(5)
C2 C3 C4 . . 119.9(6)
C2 C3 H3 . . 120.0
C4 C3 H3 . . 120.0
C5 C4 C3 . . 120.2(6)
C5 C4 Cl2 . . 121.1(5)
C3 C4 Cl2 . . 118.7(5)
C6 C5 C4 . . 117.4(6)
C6 C5 H5 . . 121.3
C4 C5 H5 . . 121.3
C5 C6 C1 . . 125.1(6)
C5 C6 N1 . . 116.5(5)
C1 C6 N1 . . 118.4(5)

loop_
_geom_bond_atom_site_label_1
_geom_bond_atom_site_label_2
_geom_bond_site_symmetry_2
_geom_bond_distance
I1 C1 . 2.077(7)
Cl1 C2 . 1.734(7)
Cl2 C4 . 1.715(7)
N1 O1 . 1.220(4)
N1 O1 7_565 1.220(4)
N1 C6 . 1.484(8)
C1 C6 . 1.388(9)
C1 C2 . 1.406(9)
C2 C3 . 1.358(9)
C3 C4 . 1.406(10)
C3 H3 . 0.9500
C4 C5 . 1.381(9)
C5 C6 . 1.379(9)
C5 H5 . 0.9500

loop_
_geom_hbond_atom_site_label_D
_geom_hbond_atom_site_label_H
_geom_hbond_atom_site_label_A
_geom_hbond_site_symmetry_A
_geom_hbond_distance_DH
_geom_hbond_distance_HA
_geom_hbond_distance_DA
_geom_hbond_angle_DHA
C3 H3 Cl2 6_556 0.95 2.77 3.718(7) 179

loop_
_geom_torsion_atom_site_label_1
_geom_torsion_atom_site_label_2
_geom_torsion_atom_site_label_3
_geom_torsion_atom_site_label_4
_geom_torsion_site_symmetry_1
_geom_torsion
C6 C1 C2 C3 . 0.000(2)
I1 C1 C2 C3 . 180.0000(10)
C6 C1 C2 Cl1 . 180.0000(10)
I1 C1 C2 Cl1 . 0.0000(10)
C1 C2 C3 C4 . 0.000(2)
Cl1 C2 C3 C4 . 180.0000(10)
C2 C3 C4 C5 . 0.000(2)
C2 C3 C4 Cl2 . 180.0000(10)
C3 C4 C5 C6 . 0.0000(10)
Cl2 C4 C5 C6 . 180.0000(10)
C4 C5 C6 C1 . 0.000(2)
C4 C5 C6 N1 . 180.0000(10)
C2 C1 C6 C5 . 0.000(2)
I1 C1 C6 C5 . 180.0000(10)
C2 C1 C6 N1 . 180.0000(10)
I1 C1 C6 N1 . 0.000(2)
O1 N1 C6 C5 . 90.0(5)
O1 N1 C6 C5 7_565 -90.0(5)
O1 N1 C6 C1 . -90.0(5)
O1 N1 C6 C1 7_565 90.0(5)
